data_7027503
loop_
_publ_author_name
'Dilworth, Jonathan R.'
'Gibson, Vernon C.'
'Davies, Nicola'
'Redshaw, Carl'
'White, Andrew P.'
'Williams, David J.'

_publ_section_title
;
 Bis(isodiazene) and related complexes of molybdenum(VI). Syntheses and
 structures of [Mo(OTf&#x200A;)2(NNPh2)2(py)2],
 [MoCl(OTf&#x200A;)(NNPh2){NC5H3(CH2C(O)Ph2)2-2,6}],
 [{MoCl(NNPh2)2(\m-Cl)(NH2But)}2] and [MoTp&#x2032;Cl(NNPh2)2]
 [OTf&#x2005;=&#x2005;O3SCF3,
 Tp&#x2032;&#x2005;=&#x2005;tris(3,5-dimethylpyrazolyl)hydroborate]
;
_journal_issue 16
_journal_name_full 'Journal of the Chemical Society, Dalton Transactions'
_journal_page_first 2695
_journal_paper_doi 10.1039/a903372f
_journal_year 1999
_chemical_formula_sum 'C36 H30 F6 Mo N6 O6 S2'
_chemical_formula_weight 916.72
_chemical_name_systematic
; 
 ? 
;
_space_group_IT_number 9
_symmetry_cell_setting monoclinic
_symmetry_space_group_name_Hall 'I -2ya'
_symmetry_space_group_name_H-M 'I 1 a 1'
_atom_sites_solution_hydrogens geom
_atom_sites_solution_primary direct
_atom_sites_solution_secondary difmap
_audit_creation_method SHELXL
_cell_angle_alpha 90.00
_cell_angle_beta 97.967(4)
_cell_angle_gamma 90.00
_cell_formula_units_Z 4
_cell_length_a 18.8743(12)
_cell_length_b 10.7534(5)
_cell_length_c 19.5999(6)
_cell_measurement_reflns_used 28
_cell_measurement_temperature 293(2)
_cell_measurement_theta_max 27.47
_cell_measurement_theta_min 10.79
_cell_volume 3939.7(3)
_computing_cell_refinement 'Siemens XSCANS'
_computing_data_collection 'Siemens XSCANS'
_computing_data_reduction 'Siemens SHELXTL'
_computing_molecular_graphics 'Siemens SHELXTL'
_computing_publication_material 'Siemens SHELXTL'
_computing_structure_refinement 'SHELXL-93 (Sheldrick, 1993)'
_computing_structure_solution 'SHELXS-86 (Sheldrick, 1990)'
_diffrn_ambient_temperature 293(2)
_diffrn_measurement_device 'Siemens P4'
_diffrn_measurement_method '\w scans'
_diffrn_radiation_monochromator graphite
_diffrn_radiation_source 'fine-focus sealed tube'
_diffrn_radiation_type CuK\a
_diffrn_radiation_wavelength 1.54178
_diffrn_reflns_av_R_equivalents 0.0395
_diffrn_reflns_av_sigmaI/netI 0.0586
_diffrn_reflns_limit_h_max 20
_diffrn_reflns_limit_h_min -21
_diffrn_reflns_limit_k_max 5
_diffrn_reflns_limit_k_min -12
_diffrn_reflns_limit_l_max 14
_diffrn_reflns_limit_l_min -22
_diffrn_reflns_number 3366
_diffrn_reflns_theta_max 63.99
_diffrn_reflns_theta_min 4.56
_diffrn_standards_decay_% 5.28
_diffrn_standards_interval_count 97
_diffrn_standards_number 3
_exptl_absorpt_coefficient_mu 4.431
_exptl_absorpt_correction_T_max 0.2056
_exptl_absorpt_correction_T_min 0.1000
_exptl_absorpt_correction_type Semi-empirical
_exptl_crystal_colour Yellow
_exptl_crystal_density_diffrn 1.546
_exptl_crystal_description Prisms
_exptl_crystal_F_000 1856
_exptl_crystal_size_max 0.43
_exptl_crystal_size_mid 0.40
_exptl_crystal_size_min 0.37
_refine_diff_density_max 0.517
_refine_diff_density_min -0.831
_refine_diff_density_rms 0.071
_refine_ls_abs_structure_details 'Flack H D (1983), Acta Cryst. A39, 876-881'
_refine_ls_abs_structure_Flack -0.01(2)
_refine_ls_extinction_coef 0.00123(13)
_refine_ls_extinction_expression Fc^*^=kFc[1+0.001xFc^2^\l^3^/sin(2\q)]^-1/4^
_refine_ls_extinction_method SHELXL
_refine_ls_goodness_of_fit_all 1.030
_refine_ls_goodness_of_fit_obs 1.041
_refine_ls_matrix_type full
_refine_ls_number_parameters 491
_refine_ls_number_reflns 3317
_refine_ls_number_restraints 212
_refine_ls_restrained_S_all 1.033
_refine_ls_restrained_S_obs 1.042
_refine_ls_R_factor_all 0.0521
_refine_ls_R_factor_obs 0.0456
_refine_ls_shift/esd_max -0.021
_refine_ls_shift/esd_mean 0.001
_refine_ls_structure_factor_coef Fsqd
_refine_ls_weighting_details 'w=1/[\s^2^(Fo^2^)+(0.0708P)^2^+2.4771P] where P=(Fo^2^+2Fc^2^)/3'
_refine_ls_weighting_scheme calc
_refine_ls_wR_factor_all 0.1179
_refine_ls_wR_factor_obs 0.1128
_reflns_number_observed 3009
_reflns_number_total 3332
_reflns_observed_criterion >2sigma(I)
_cod_data_source_file 903372fsup1.cif
_cod_data_source_block VG9611
_cod_depositor_comments
;
The following automatic conversions were performed:

'_symmetry_cell_setting' value 'Monoclinic' changed to 'monoclinic'
according to /home/saulius/struct/CIF-dictionaries/cif_core.dic
dictionary named 'cif_core.dic' version 2.4.2 from 2011-04-26.

Automatic conversion script
Id: cif_fix_values 1891 2012-01-12 08:04:46Z andrius 

The following automatic conversions were performed:

'_refine_ls_weighting_scheme' value 'calc
w=1/[\s^2^(Fo^2^)+(0.0708P)^2^+2.4771P] where P=(Fo^2^+2Fc^2^)/3' was
changed to 'calc'. New tag '_refine_ls_weighting_details' was
created. The value of the new tag was set to
'w=1/[\s^2^(Fo^2^)+(0.0708P)^2^+2.4771P] where P=(Fo^2^+2Fc^2^)/3'.

Automatic conversion script
Id: cif_fix_values 3143 2015-03-26 13:38:13Z robertas 
;
_cod_original_sg_symbol_H-M Ia
_cod_original_formula_sum 'C36 H30 N6 O6 F6 S2 Mo'
_cod_database_code 7027503

loop_
_symmetry_equiv_pos_as_xyz
'x, y, z'
'x+1/2, -y, z'
'x+1/2, y+1/2, z+1/2'
'x+1, -y+1/2, z+1/2'

loop_
_atom_site_aniso_label
_atom_site_aniso_U_11
_atom_site_aniso_U_22
_atom_site_aniso_U_33
_atom_site_aniso_U_23
_atom_site_aniso_U_13
_atom_site_aniso_U_12
Mo 0.0439(3) 0.0266(3) 0.0448(3) -0.0009(4) 0.0043(2) -0.0010(3)
N1 0.049(4) 0.026(3) 0.057(4) -0.002(3) 0.016(3) 0.004(3)
N2 0.051(4) 0.030(3) 0.048(4) -0.002(3) 0.008(3) -0.010(3)
C21 0.057(5) 0.048(5) 0.058(6) -0.001(5) 0.010(4) -0.003(4)
C22 0.053(7) 0.087(8) 0.066(7) -0.021(7) -0.002(6) -0.001(6)
C23 0.075(8) 0.074(8) 0.079(8) -0.024(6) -0.015(6) -0.008(6)
C24 0.069(7) 0.050(5) 0.104(9) 0.002(6) -0.002(6) -0.025(5)
C25 0.065(6) 0.048(5) 0.064(6) -0.002(4) 0.011(5) -0.015(4)
C26 0.047(4) 0.033(4) 0.056(5) -0.002(3) 0.005(4) -0.004(3)
C27 0.066(6) 0.032(4) 0.061(5) -0.002(4) 0.006(5) 0.008(4)
C28 0.075(7) 0.058(6) 0.076(7) 0.018(5) 0.008(6) 0.016(5)
C29 0.084(8) 0.081(8) 0.061(6) 0.019(6) 0.009(6) 0.003(7)
C30 0.128(11) 0.070(7) 0.052(6) -0.009(5) 0.021(6) -0.009(8)
C31 0.083(7) 0.045(5) 0.054(5) -0.006(4) 0.014(5) 0.002(5)
C32 0.061(5) 0.037(4) 0.047(5) -0.003(4) 0.004(4) 0.006(4)
N3 0.047(4) 0.040(4) 0.052(5) -0.004(3) 0.012(3) 0.003(3)
N4 0.069(5) 0.036(3) 0.045(4) -0.002(3) -0.009(4) 0.002(3)
C41 0.062(6) 0.035(4) 0.072(6) 0.001(4) 0.012(5) 0.001(4)
C42 0.094(10) 0.045(6) 0.082(9) 0.003(6) 0.017(8) 0.014(6)
C43 0.086(8) 0.051(6) 0.112(11) 0.017(6) 0.003(8) -0.005(6)
C44 0.099(9) 0.072(7) 0.090(9) 0.037(7) -0.033(7) -0.011(7)
C45 0.100(9) 0.053(6) 0.073(7) 0.012(5) -0.022(7) -0.014(6)
C46 0.053(5) 0.045(5) 0.052(5) 0.006(4) -0.001(4) -0.006(4)
C47 0.068(6) 0.060(6) 0.062(6) -0.005(5) 0.001(5) -0.010(5)
C48 0.094(9) 0.073(8) 0.068(7) 0.002(6) -0.006(6) -0.030(7)
C49 0.100(10) 0.062(7) 0.077(8) 0.008(6) -0.019(7) -0.028(7)
C50 0.091(9) 0.048(6) 0.089(8) -0.017(6) -0.009(7) 0.001(6)
C51 0.074(7) 0.058(7) 0.065(7) -0.014(5) -0.005(5) 0.002(6)
C52 0.062(5) 0.042(4) 0.041(4) -0.004(4) -0.002(4) -0.002(4)
O5 0.064(4) 0.032(3) 0.087(5) -0.001(3) 0.019(4) -0.017(3)
S5 0.0650(14) 0.0352(10) 0.072(2) -0.0009(10) 0.0090(12) -0.0029(10)
O51 0.114(7) 0.071(6) 0.096(7) -0.024(5) 0.026(6) 0.015(5)
O52 0.072(6) 0.124(9) 0.121(9) -0.022(7) 0.002(6) -0.013(6)
C53 0.353(42) 0.083(12) 0.100(14) 0.042(11) -0.060(20) -0.116(19)
F54 0.212(18) 0.076(8) 0.140(12) 0.012(8) -0.075(13) 0.057(10)
F55 0.233(15) 0.052(6) 0.167(12) 0.021(7) 0.005(11) -0.069(8)
F56 0.242(21) 0.183(17) 0.068(7) 0.032(9) 0.020(10) -0.122(16)
O6 0.071(5) 0.067(5) 0.056(5) 0.012(4) -0.005(4) 0.003(4)
S6 0.077(2) 0.0504(13) 0.0572(14) 0.0039(11) 0.0019(12) -0.0052(12)
O61 0.088(7) 0.138(11) 0.147(11) 0.022(9) -0.026(7) -0.055(7)
O62 0.206(15) 0.102(8) 0.117(9) -0.030(7) 0.035(9) 0.067(9)
C63 0.148(17) 0.080(10) 0.081(10) 0.017(8) -0.011(10) -0.002(10)
F64 0.151(14) 0.052(6) 0.173(15) 0.002(7) -0.008(11) 0.037(7)
F65 0.253(21) 0.127(11) 0.058(6) 0.049(7) -0.018(9) 0.009(12)
F66 0.144(12) 0.110(10) 0.162(15) 0.024(10) 0.054(11) -0.055(9)
N7 0.053(4) 0.035(4) 0.062(5) -0.005(3) 0.012(4) 0.003(3)
C71 0.055(6) 0.061(6) 0.077(7) -0.025(5) 0.004(5) -0.003(5)
C72 0.073(7) 0.056(6) 0.108(10) -0.032(7) 0.022(7) -0.002(6)
C73 0.070(7) 0.078(8) 0.096(9) -0.018(7) 0.023(6) 0.021(6)
C74 0.062(7) 0.147(15) 0.122(13) -0.057(12) 0.001(8) 0.016(9)
C75 0.056(6) 0.109(11) 0.103(10) -0.050(9) 0.006(6) 0.003(6)
N8 0.047(4) 0.032(3) 0.054(4) 0.001(3) 0.002(3) -0.005(3)
C81 0.062(6) 0.044(5) 0.090(8) -0.018(5) 0.022(6) 0.002(4)
C82 0.075(7) 0.057(6) 0.079(7) -0.021(6) 0.014(6) 0.001(5)
C83 0.069(6) 0.062(6) 0.069(6) -0.011(5) 0.022(5) 0.016(5)
C84 0.068(7) 0.067(7) 0.122(11) -0.006(7) 0.039(7) -0.009(6)
C85 0.060(6) 0.042(5) 0.091(8) -0.024(5) 0.021(5) -0.005(4)

loop_
_atom_site_label
_atom_site_type_symbol
_atom_site_fract_x
_atom_site_fract_y
_atom_site_fract_z
_atom_site_U_iso_or_equiv
_atom_site_thermal_displace_type
_atom_site_occupancy
_atom_site_calc_flag
_atom_site_refinement_flags
_atom_site_disorder_group
Mo Mo 0.36724(4) 0.62167(5) 0.86184(3) 0.0386(2) Uani 1 d . .
N1 N 0.3214(4) 0.4782(6) 0.8615(4) 0.043(2) Uani 1 d . .
N2 N 0.2944(4) 0.3711(6) 0.8796(4) 0.0428(14) Uani 1 d . .
C21 C 0.2538(3) 0.3225(6) 0.7588(3) 0.054(2) Uani 1 d G .
H21A H 0.2838(3) 0.3843(6) 0.7460(3) 0.065 Uiso 1 calc R .
C22 C 0.2127(4) 0.2521(7) 0.7086(3) 0.070(3) Uani 1 d G .
H22A H 0.2152(6) 0.2666(11) 0.6623(3) 0.084 Uiso 1 calc R .
C23 C 0.1678(4) 0.1598(7) 0.7278(4) 0.079(4) Uani 1 d G .
H23A H 0.1403(6) 0.1126(10) 0.6942(4) 0.094 Uiso 1 calc R .
C24 C 0.1640(4) 0.1380(6) 0.7971(4) 0.075(3) Uani 1 d G .
H24A H 0.1340(5) 0.0762(8) 0.8099(5) 0.090 Uiso 1 calc R .
C25 C 0.2051(4) 0.2084(6) 0.8472(3) 0.059(2) Uani 1 d G .
H25A H 0.2026(6) 0.1939(9) 0.8936(3) 0.071 Uiso 1 calc R .
C26 C 0.2500(3) 0.3007(5) 0.8281(3) 0.046(2) Uani 1 d G .
C27 C 0.3332(4) 0.2080(5) 0.9633(3) 0.054(2) Uani 1 d G .
H27A H 0.3385(4) 0.1539(5) 0.9273(3) 0.064 Uiso 1 calc R .
C28 C 0.3490(4) 0.1681(5) 1.0311(4) 0.070(3) Uani 1 d G .
H28A H 0.3649(6) 0.0872(6) 1.0406(5) 0.084 Uiso 1 calc R .
C29 C 0.3411(5) 0.2490(7) 1.0849(3) 0.075(3) Uani 1 d G .
H29A H 0.3517(7) 0.2223(9) 1.1303(3) 0.090 Uiso 1 calc R .
C30 C 0.3173(5) 0.3698(6) 1.0707(3) 0.083(4) Uani 1 d G .
H30A H 0.3120(7) 0.4240(8) 1.1067(3) 0.099 Uiso 1 calc R .
C31 C 0.3015(4) 0.4098(4) 1.0029(3) 0.060(2) Uani 1 d G .
H31A H 0.2856(6) 0.4906(5) 0.9934(5) 0.072 Uiso 1 calc R .
C32 C 0.3094(4) 0.3289(5) 0.9492(2) 0.049(2) Uani 1 d G .
N3 N 0.4243(4) 0.6222(7) 0.9412(4) 0.046(2) Uani 1 d . .
N4 N 0.4707(5) 0.6084(7) 0.9962(4) 0.051(2) Uani 1 d . .
C41 C 0.4871(4) 0.3844(6) 0.9811(3) 0.056(2) Uani 1 d G .
H41A H 0.4647(4) 0.3896(6) 0.9359(3) 0.067 Uiso 1 calc R .
C42 C 0.5155(5) 0.2719(5) 1.0069(4) 0.073(4) Uani 1 d G .
H42A H 0.5120(7) 0.2017(6) 0.9789(5) 0.088 Uiso 1 calc R .
C43 C 0.5490(5) 0.2642(5) 1.0746(5) 0.084(4) Uani 1 d G .
H43A H 0.5680(7) 0.1889(7) 1.0918(6) 0.101 Uiso 1 calc R .
C44 C 0.5542(5) 0.3691(7) 1.1164(4) 0.091(5) Uani 1 d G .
H44A H 0.5766(7) 0.3639(10) 1.1617(4) 0.109 Uiso 1 calc R .
C45 C 0.5258(5) 0.4816(6) 1.0906(3) 0.078(4) Uani 1 d G .
H45A H 0.5293(7) 0.5518(7) 1.1186(4) 0.094 Uiso 1 calc R .
C46 C 0.4923(4) 0.4893(5) 1.0230(3) 0.051(2) Uani 1 d G .
C47 C 0.5867(4) 0.7163(6) 1.0098(4) 0.064(3) Uani 1 d G .
H47A H 0.6062(4) 0.6501(6) 0.9883(4) 0.077 Uiso 1 calc R .
C48 C 0.6293(3) 0.8174(7) 1.0330(4) 0.080(4) Uani 1 d G .
H48A H 0.6773(3) 0.8188(11) 1.0269(6) 0.096 Uiso 1 calc R .
C49 C 0.6001(4) 0.9164(6) 1.0652(5) 0.083(4) Uani 1 d G .
H49A H 0.6286(6) 0.9841(8) 1.0807(6) 0.099 Uiso 1 calc R .
C50 C 0.5284(4) 0.9144(6) 1.0743(4) 0.078(3) Uani 1 d G .
H50A H 0.5089(6) 0.9806(8) 1.0959(6) 0.093 Uiso 1 calc R .
C51 C 0.4858(3) 0.8133(7) 1.0511(4) 0.067(3) Uani 1 d G .
H51A H 0.4378(3) 0.8119(10) 1.0572(6) 0.080 Uiso 1 calc R .
C52 C 0.5150(3) 0.7143(5) 1.0189(4) 0.049(2) Uani 1 d G .
O5 O 0.4087(4) 0.8107(6) 0.8349(4) 0.060(2) Uani 1 d . .
S5 S 0.44750(15) 0.9191(2) 0.86272(14) 0.0573(6) Uani 1 d D .
O51 O 0.4187(6) 0.9760(9) 0.9193(5) 0.092(3) Uani 1 d . .
O52 O 0.5224(6) 0.9014(12) 0.8733(6) 0.107(3) Uani 1 d . .
C53 C 0.4298(10) 1.0278(13) 0.7942(8) 0.187(16) Uani 1 d D .
F54 F 0.3593(8) 1.0493(12) 0.7784(8) 0.152(8) Uani 0.75 d PD 1
F55 F 0.4606(11) 1.1379(10) 0.8167(8) 0.153(6) Uani 0.75 d PDU 1
F56 F 0.4554(10) 0.9919(14) 0.7390(6) 0.165(9) Uani 0.75 d PD 1
F54' F 0.3953(32) 1.1289(33) 0.8139(23) 0.225(25) Uiso 0.25 d PDU 2
F55' F 0.4939(17) 1.0750(46) 0.7792(24) 0.161(18) Uiso 0.25 d PDU 2
F56' F 0.3946(29) 0.9862(39) 0.7372(14) 0.179(21) Uiso 0.25 d PDU 2
O6 O 0.3149(4) 0.6647(8) 0.7569(4) 0.066(2) Uani 1 d . .
S6 S 0.2837(2) 0.6456(2) 0.68610(14) 0.0622(6) Uani 1 d D .
O61 O 0.2108(6) 0.6198(13) 0.6777(7) 0.128(5) Uani 1 d . .
O62 O 0.3229(9) 0.5668(13) 0.6474(7) 0.140(5) Uani 1 d . .
C63 C 0.2873(8) 0.7979(14) 0.6493(7) 0.105(6) Uani 1 d D .
F64 F 0.2537(9) 0.8793(10) 0.6852(8) 0.128(6) Uani 0.75 d PD 1
F65 F 0.2580(11) 0.8018(13) 0.5844(6) 0.150(7) Uani 0.75 d PD 1
F66 F 0.3560(7) 0.8344(14) 0.6534(9) 0.136(6) Uani 0.75 d PD 1
F64' F 0.2947(29) 0.8867(22) 0.6958(18) 0.143(21) Uiso 0.25 d PDU 2
F65' F 0.2251(21) 0.8193(37) 0.6071(26) 0.196(27) Uiso 0.25 d PDU 2
F66' F 0.3395(25) 0.8057(37) 0.6104(26) 0.204(28) Uiso 0.25 d PDU 2
N7 N 0.2761(4) 0.7247(7) 0.8946(4) 0.050(2) Uani 1 d . .
C71 C 0.2859(6) 0.8161(11) 0.9414(6) 0.065(3) Uani 1 d . .
H71A H 0.3320(6) 0.8318(11) 0.9633(6) 0.078 Uiso 1 calc R .
C72 C 0.2300(7) 0.8883(11) 0.9584(8) 0.078(4) Uani 1 d . .
H72A H 0.2386(7) 0.9505(11) 0.9915(8) 0.094 Uiso 1 calc R .
C73 C 0.1624(7) 0.8673(13) 0.9262(7) 0.080(3) Uani 1 d . .
H73A H 0.1239(7) 0.9149(13) 0.9360(7) 0.096 Uiso 1 calc R .
C74 C 0.1535(8) 0.7734(19) 0.8789(9) 0.111(6) Uani 1 d . .
H74A H 0.1079(8) 0.7545(19) 0.8568(9) 0.134 Uiso 1 calc R .
C75 C 0.2099(7) 0.7082(15) 0.8638(8) 0.090(5) Uani 1 d . .
H75A H 0.2020(7) 0.6477(15) 0.8297(8) 0.108 Uiso 1 calc R .
N8 N 0.4544(4) 0.5438(6) 0.8102(4) 0.045(2) Uani 1 d . .
C81 C 0.4456(6) 0.4357(10) 0.7743(7) 0.064(3) Uani 1 d . .
H81A H 0.4023(6) 0.3937(10) 0.7721(7) 0.077 Uiso 1 calc R .
C82 C 0.4981(7) 0.3871(11) 0.7415(7) 0.070(3) Uani 1 d . .
H82A H 0.4901(7) 0.3128(11) 0.7174(7) 0.084 Uiso 1 calc R .
C83 C 0.5623(6) 0.4457(11) 0.7435(6) 0.066(3) Uani 1 d . .
H83A H 0.5983(6) 0.4143(11) 0.7204(6) 0.079 Uiso 1 calc R .
C84 C 0.5713(7) 0.5523(12) 0.7810(8) 0.083(4) Uani 1 d . .
H84A H 0.6149(7) 0.5937(12) 0.7850(8) 0.100 Uiso 1 calc R .
C85 C 0.5170(6) 0.5997(9) 0.8130(6) 0.064(3) Uani 1 d . .
H85A H 0.5246(6) 0.6738(9) 0.8374(6) 0.076 Uiso 1 calc R .

loop_
_atom_type_symbol
_atom_type_description
_atom_type_scat_dispersion_real
_atom_type_scat_dispersion_imag
_atom_type_scat_source
C C 0.0181 0.0091 'International Tables Vol C Tables 4.2.6.8 and 6.1.1.4'
H H 0.0000 0.0000 'International Tables Vol C Tables 4.2.6.8 and 6.1.1.4'
N N 0.0311 0.0180 'International Tables Vol C Tables 4.2.6.8 and 6.1.1.4'
O O 0.0492 0.0322 'International Tables Vol C Tables 4.2.6.8 and 6.1.1.4'
F F 0.0727 0.0534 'International Tables Vol C Tables 4.2.6.8 and 6.1.1.4'
S S 0.3331 0.5567 'International Tables Vol C Tables 4.2.6.8 and 6.1.1.4'
Mo Mo -0.0483 2.7339 'International Tables Vol C Tables 4.2.6.8 and 6.1.1.4'

loop_
_geom_angle_atom_site_label_1
_geom_angle_atom_site_label_2
_geom_angle_atom_site_label_3
_geom_angle
N3 Mo N1 104.1(3)
N3 Mo O6 164.1(4)
N1 Mo O6 91.4(3)
N3 Mo N8 90.1(3)
N1 Mo N8 93.6(3)
O6 Mo N8 85.3(3)
N3 Mo N7 98.4(3)
N1 Mo N7 92.2(3)
O6 Mo N7 84.3(3)
N8 Mo N7 168.2(3)
N3 Mo O5 90.8(3)
N1 Mo O5 165.0(3)
O6 Mo O5 73.6(3)
N8 Mo O5 86.0(3)
N7 Mo O5 85.8(3)
N2 N1 Mo 164.2(6)
N1 N2 C32 119.9(6)
N1 N2 C26 118.6(6)
C32 N2 C26 121.6(6)
C22 C21 C26 120.0
C23 C22 C21 120.0
C24 C23 C22 120.0
C23 C24 C25 120.0
C26 C25 C24 120.0
C25 C26 C21 120.0
C25 C26 N2 120.3(5)
C21 C26 N2 119.6(5)
C28 C27 C32 120.0
C29 C28 C27 120.0
C30 C29 C28 120.0
C29 C30 C31 120.0
C30 C31 C32 120.0
C31 C32 C27 120.0
C31 C32 N2 119.8(5)
C27 C32 N2 120.2(5)
N4 N3 Mo 171.7(7)
N3 N4 C46 122.4(7)
N3 N4 C52 117.4(7)
C46 N4 C52 118.1(6)
C42 C41 C46 120.0
C41 C42 C43 120.0
C44 C43 C42 120.0
C43 C44 C45 120.0
C46 C45 C44 120.0
C45 C46 C41 120.0
C45 C46 N4 118.4(5)
C41 C46 N4 121.3(5)
C48 C47 C52 120.0
C49 C48 C47 120.0
C50 C49 C48 120.0
C51 C50 C49 120.0
C50 C51 C52 120.0
C51 C52 C47 120.0
C51 C52 N4 119.7(6)
C47 C52 N4 120.3(6)
S5 O5 Mo 144.1(5)
O52 S5 O51 114.9(7)
O52 S5 O5 113.1(6)
O51 S5 O5 114.2(6)
O52 S5 C53 106.2(8)
O51 S5 C53 104.5(7)
O5 S5 C53 102.3(6)
F56 C53 F54 109.2(14)
F56' C53 F54' 108.4(20)
F56 C53 F55 109.5(13)
F54 C53 F55 106.9(14)
F56' C53 F55' 107.6(19)
F54' C53 F55' 103.6(18)
F56' C53 S5 116.3(17)
F56 C53 S5 112.3(12)
F54 C53 S5 111.4(11)
F54' C53 S5 111.2(17)
F55 C53 S5 107.4(11)
F55' C53 S5 108.9(16)
S6 O6 Mo 159.5(6)
O61 S6 O62 113.6(10)
O61 S6 O6 114.0(7)
O62 S6 O6 115.3(7)
O61 S6 C63 103.1(8)
O62 S6 C63 106.3(8)
O6 S6 C63 102.9(6)
F64' C63 F66' 109.6(20)
F65 C63 F64 108.7(14)
F65 C63 F66 108.7(14)
F64 C63 F66 107.5(13)
F64' C63 F65' 107.4(19)
F66' C63 F65' 106.6(19)
F64' C63 S6 113.0(17)
F65 C63 S6 112.6(11)
F66' C63 S6 111.1(17)
F64 C63 S6 109.8(11)
F66 C63 S6 109.4(11)
F65' C63 S6 108.8(17)
C75 N7 C71 116.4(10)
C75 N7 Mo 121.5(7)
C71 N7 Mo 121.7(7)
N7 C71 C72 122.5(11)
C73 C72 C71 119.4(11)
C72 C73 C74 117.1(11)
C75 C74 C73 120.6(14)
N7 C75 C74 123.9(13)
C85 N8 C81 117.1(9)
C85 N8 Mo 121.8(6)
C81 N8 Mo 121.1(7)
N8 C81 C82 122.0(11)
C81 C82 C83 120.8(11)
C84 C83 C82 116.7(10)
C83 C84 C85 121.1(11)
N8 C85 C84 122.2(10)

loop_
_geom_bond_atom_site_label_1
_geom_bond_atom_site_label_2
_geom_bond_distance
Mo N3 1.765(8)
Mo N1 1.768(7)
Mo O6 2.203(7)
Mo N8 2.212(8)
Mo N7 2.216(8)
Mo O5 2.266(6)
N1 N2 1.328(10)
N2 C32 1.428(8)
N2 C26 1.435(8)
C21 C22 1.39
C21 C26 1.39
C22 C23 1.39
C23 C24 1.39
C24 C25 1.39
C25 C26 1.39
C27 C28 1.39
C27 C32 1.39
C28 C29 1.39
C29 C30 1.39
C30 C31 1.39
C31 C32 1.39
N3 N4 1.299(11)
N4 C46 1.422(8)
N4 C52 1.446(8)
C41 C42 1.39
C41 C46 1.39
C42 C43 1.39
C43 C44 1.39
C44 C45 1.39
C45 C46 1.39
C47 C48 1.39
C47 C52 1.39
C48 C49 1.39
C49 C50 1.39
C50 C51 1.39
C51 C52 1.39
O5 S5 1.443(7)
S5 O52 1.414(11)
S5 O51 1.438(10)
S5 C53 1.78(2)
C53 F56' 1.30(2)
C53 F56 1.30(2)
C53 F54 1.34(2)
C53 F54' 1.35(2)
C53 F55 1.366(14)
C53 F55' 1.38(2)
O6 S6 1.446(8)
S6 O61 1.390(11)
S6 O62 1.413(11)
S6 C63 1.79(2)
C63 F64' 1.31(2)
C63 F65 1.316(14)
C63 F66' 1.33(2)
C63 F64 1.34(2)
C63 F66 1.35(2)
C63 F65' 1.36(2)
N7 C75 1.321(14)
N7 C71 1.339(13)
C71 C72 1.39(2)
C72 C73 1.36(2)
C73 C74 1.37(2)
C74 C75 1.34(2)
N8 C85 1.320(13)
N8 C81 1.357(13)
C81 C82 1.36(2)
C82 C83 1.36(2)
C83 C84 1.36(2)
C84 C85 1.37(2)
